data_7221163
loop_
_publ_author_name
'Mueller, W.'
'Schaefer, H.'

_publ_section_title
;
 Die Kristallstruktur der Phase Li Sn
;
_journal_name_full
;
Zeitschrift fuer Naturforschung, Teil B. Anorganische Chemie, Organische 
Chemie (2,1947-32,1977)
;
_journal_page_first 246
_journal_page_last 248
_journal_volume 28
_journal_year 1973
_chemical_formula_sum 'Li Sn'
_space_group_IT_number 10
_symmetry_space_group_name_Hall '-P 2y'
_symmetry_space_group_name_H-M 'P 1 2/m 1'
_cell_angle_alpha 90
_cell_angle_beta 104.5
_cell_angle_gamma 90
_cell_formula_units_Z 3
_cell_length_a 5.17
_cell_length_b 3.18
_cell_length_c 7.74
_cell_volume 123.197
_citation_journal_id_ASTM ZENBAX
_cod_data_source_file Mueller_ZENBAX_1973_1002.cif
_cod_data_source_block Li1Sn1
_cod_original_formula_sum 'Li1 Sn1'
_cod_database_code 7221163

loop_
_symmetry_equiv_pos_as_xyz
x,y,z
-x,y,-z
-x,-y,-z
x,-y,z

loop_
_atom_site_label
_atom_site_type_symbol
_atom_site_fract_x
_atom_site_fract_y
_atom_site_fract_z
_atom_site_occupancy
_atom_site_U_iso_or_equiv
Li2 Li 0.263 0.5 0.336 1 0.0
Sn2 Sn 0.234 0 0.66 1 0.0
Li1 Li 0.5 0.5 0 1 0.0
Sn1 Sn 0 0 0 1 0.0
